data_4350143
loop_
_publ_author_name
'Zhao, Qiang'
'Liu, Shujuan'
'Shi, Mei'
'Wang, Chuanming'
'Yu, Mengxiao'
'Li, Lei'
'Li, Fuyou'
'Yi, Tao'
'Huang, Chunhui'

_publ_section_title
;
 Series of new cationic iridium(III) complexes with tunable emission
 wavelength and excited state properties: structures, theoretical
 calculations, and photophysical and electrochemical properties.
;
_journal_issue 16
_journal_name_full 'Inorganic chemistry'
_journal_page_first 6152
_journal_page_last 6160
_journal_paper_doi 10.1021/ic052034j
_journal_volume 45
_journal_year 2006
_chemical_formula_sum 'C49 H34 Cl2 F6 Ir N4 O0 P'
_chemical_formula_weight 1086.87
_space_group_IT_number 2
_space_group_name_Hall '-P 1'
_space_group_name_H-M_alt 'P -1'
_symmetry_cell_setting triclinic
_symmetry_space_group_name_H-M 'P -1'
_atom_sites_solution_hydrogens geom
_atom_sites_solution_primary direct
_atom_sites_solution_secondary difmap
_audit_creation_method SHELXL-97
_cell_angle_alpha 116.18(3)
_cell_angle_beta 94.94(3)
_cell_angle_gamma 98.50(3)
_cell_formula_units_Z 2
_cell_length_a 11.919(2)
_cell_length_b 14.675(3)
_cell_length_c 15.736(3)
_cell_measurement_temperature 293(2)
_cell_volume 2407.1(11)
_computing_cell_refinement 'Bruker XSCANS'
_computing_data_collection 'Bruker XSCANS'
_computing_data_reduction 'Bruker SHELXTL'
_computing_molecular_graphics 'Bruker SHELXTL'
_computing_structure_refinement 'SHELXL-97 (Sheldrick, 1997)'
_computing_structure_solution 'SHELXS-97 (Sheldrick, 1990)'
_diffrn_ambient_temperature 293(2)
_diffrn_measured_fraction_theta_full 0.989
_diffrn_measured_fraction_theta_max 0.989
_diffrn_radiation_monochromator graphite
_diffrn_radiation_source 'fine-focus sealed tube'
_diffrn_radiation_type MoK\a
_diffrn_radiation_wavelength 0.71073
_diffrn_reflns_av_R_equivalents 0.0511
_diffrn_reflns_av_sigmaI/netI 0.0883
_diffrn_reflns_limit_h_max 14
_diffrn_reflns_limit_h_min -14
_diffrn_reflns_limit_k_max 17
_diffrn_reflns_limit_k_min -16
_diffrn_reflns_limit_l_max 18
_diffrn_reflns_limit_l_min -18
_diffrn_reflns_number 15430
_diffrn_reflns_theta_full 25.01
_diffrn_reflns_theta_max 25.01
_diffrn_reflns_theta_min 2.61
_exptl_absorpt_coefficient_mu 2.978
_exptl_absorpt_correction_T_max 0.5873
_exptl_absorpt_correction_T_min 0.4686
_exptl_absorpt_correction_type none
_exptl_crystal_density_diffrn 1.500
_exptl_crystal_density_method 'not measured'
_exptl_crystal_F_000 1072
_exptl_crystal_size_max 0.30
_exptl_crystal_size_mid 0.30
_exptl_crystal_size_min 0.20
_refine_diff_density_max 1.452
_refine_diff_density_min -0.821
_refine_diff_density_rms 0.141
_refine_ls_extinction_method none
_refine_ls_goodness_of_fit_ref 0.977
_refine_ls_hydrogen_treatment mixed
_refine_ls_matrix_type full
_refine_ls_number_parameters 568
_refine_ls_number_reflns 8417
_refine_ls_number_restraints 0
_refine_ls_restrained_S_all 0.977
_refine_ls_R_factor_all 0.0885
_refine_ls_R_factor_gt 0.0573
_refine_ls_shift/su_max 0.010
_refine_ls_shift/su_mean 0.001
_refine_ls_structure_factor_coef Fsqd
_refine_ls_weighting_details 'calc w=1/[\s^2^(Fo^2^)+(0.0946P)^2^+0.0000P] where P=(Fo^2^+2Fc^2^)/3'
_refine_ls_weighting_scheme calc
_refine_ls_wR_factor_gt 0.1389
_refine_ls_wR_factor_ref 0.1560
_reflns_number_gt 6002
_reflns_number_total 8417
_reflns_threshold_expression >2sigma(I)
_cod_data_source_file ic052034jsi20060227_081221.cif
_cod_data_source_block 50908b
_cod_depositor_comments
;
The following automatic conversions were performed:

data item '_symmetry_cell_setting' value 'Triclinic' was changed to
'triclinic' in accordance with the
/home/saulius/struct/COD-crude-data/automatic-downloads/DataCite-retrospective/ACS/depositions/lib/dictionaries/cif_core.dic
dictionary named 'cif_core.dic' version 2.4.2 last updated on
2011-04-26.

Automatic conversion script
Id: cif_fix_values 6909 2019-04-08 15:41:33Z antanas 
;
_cod_original_cell_volume 2407.1(8)
_cod_original_sg_symbol_H-M P-1
_cod_database_code 4350143

loop_
_symmetry_equiv_pos_as_xyz
'x, y, z'
'-x, -y, -z'

loop_
_atom_site_label
_atom_site_type_symbol
_atom_site_fract_x
_atom_site_fract_y
_atom_site_fract_z
_atom_site_U_iso_or_equiv
_atom_site_adp_type
_atom_site_occupancy
_atom_site_symmetry_multiplicity
_atom_site_calc_flag
_atom_site_refinement_flags
Ir1 Ir 0.53805(3) 0.23923(3) 0.19856(2) 0.04830(15) Uani 1 1 d .
N1 N 0.5742(6) 0.1217(5) 0.2244(5) 0.0525(17) Uani 1 1 d .
N2 N 0.4855(6) 0.3507(5) 0.1720(5) 0.0517(17) Uani 1 1 d .
N3 N 0.6396(6) 0.2191(5) 0.0881(5) 0.0481(16) Uani 1 1 d .
N4 N 0.7111(6) 0.3185(5) 0.2743(5) 0.0538(17) Uani 1 1 d .
C1 C 0.5934(8) 0.1831(7) -0.0065(6) 0.057(2) Uani 1 1 d .
H1A H 0.5157 0.1518 -0.0270 0.069 Uiso 1 1 calc R
C2 C 0.6557(9) 0.1912(8) -0.0701(7) 0.063(2) Uani 1 1 d .
H2A H 0.6228 0.1600 -0.1347 0.075 Uiso 1 1 calc R
C3 C 0.7680(9) 0.2451(7) -0.0413(7) 0.062(2) Uani 1 1 d .
C4 C 0.8406(12) 0.2679(11) -0.1024(8) 0.090(4) Uani 1 1 d .
H4A H 0.8129 0.2383 -0.1679 0.109 Uiso 1 1 calc R
C5 C 0.9431(11) 0.3282(11) -0.0690(10) 0.094(4) Uani 1 1 d .
H5A H 0.9868 0.3392 -0.1112 0.113 Uiso 1 1 calc R
C6 C 0.9872(9) 0.3756(10) 0.0275(9) 0.084(3) Uani 1 1 d .
H6A H 1.0579 0.4219 0.0499 0.101 Uiso 1 1 calc R
C7 C 0.9304(8) 0.3567(8) 0.0911(8) 0.068(3) Uani 1 1 d .
H7A H 0.9631 0.3879 0.1558 0.081 Uiso 1 1 calc R
C8 C 0.8202(8) 0.2888(7) 0.0578(6) 0.052(2) Uani 1 1 d .
C9 C 0.7530(7) 0.2644(6) 0.1177(6) 0.0467(19) Uani 1 1 d .
C10 C 0.7934(7) 0.2944(7) 0.2187(6) 0.051(2) Uani 1 1 d .
C11 C 0.9036(8) 0.2882(8) 0.2567(7) 0.058(2) Uani 1 1 d .
C12 C 0.9806(9) 0.2352(9) 0.1990(8) 0.076(3) Uani 1 1 d .
H12A H 0.9624 0.2058 0.1324 0.091 Uiso 1 1 calc R
C13 C 1.0818(11) 0.2271(12) 0.2406(10) 0.098(4) Uani 1 1 d .
H13A H 1.1319 0.1920 0.2023 0.117 Uiso 1 1 calc R
C14 C 1.1094(11) 0.2709(14) 0.3387(10) 0.113(5) Uani 1 1 d .
H14A H 1.1796 0.2668 0.3659 0.136 Uiso 1 1 calc R
C15 C 1.0384(10) 0.3192(13) 0.3964(9) 0.110(5) Uani 1 1 d .
H15A H 1.0589 0.3466 0.4626 0.132 Uiso 1 1 calc R
C16 C 0.9317(9) 0.3291(9) 0.3569(7) 0.075(3) Uani 1 1 d .
C17 C 0.8501(9) 0.3674(10) 0.4138(7) 0.084(3) Uani 1 1 d .
H17A H 0.8694 0.3994 0.4805 0.101 Uiso 1 1 calc R
C18 C 0.7414(9) 0.3576(8) 0.3711(6) 0.069(3) Uani 1 1 d .
H18A H 0.6858 0.3785 0.4096 0.083 Uiso 1 1 calc R
C19 C 0.6408(8) 0.0560(7) 0.1746(6) 0.058(2) Uani 1 1 d .
H19A H 0.6715 0.0652 0.1259 0.070 Uiso 1 1 calc R
C20 C 0.6650(9) -0.0222(7) 0.1917(7) 0.066(3) Uani 1 1 d .
H20A H 0.7183 -0.0601 0.1614 0.079 Uiso 1 1 calc R
C21 C 0.6064(10) -0.0447(8) 0.2577(7) 0.072(3) Uani 1 1 d .
C22 C 0.6201(14) -0.1316(10) 0.2685(9) 0.099(4) Uani 1 1 d .
H22A H 0.6732 -0.1708 0.2397 0.118 Uiso 1 1 calc R
C23 C 0.5491(18) -0.1572(11) 0.3255(10) 0.133(6) Uani 1 1 d .
H23A H 0.5550 -0.2154 0.3338 0.159 Uiso 1 1 calc R
C24 C 0.4733(15) -0.0998(11) 0.3681(10) 0.114(5) Uani 1 1 d .
H24A H 0.4285 -0.1187 0.4056 0.137 Uiso 1 1 calc R
C25 C 0.4609(12) -0.0151(9) 0.3575(8) 0.093(4) Uani 1 1 d .
H25A H 0.4060 0.0220 0.3858 0.112 Uiso 1 1 calc R
C26 C 0.5306(9) 0.0175(7) 0.3040(6) 0.064(2) Uani 1 1 d .
C27 C 0.5230(8) 0.1088(7) 0.2941(6) 0.054(2) Uani 1 1 d .
C28 C 0.4712(8) 0.1950(7) 0.3507(6) 0.055(2) Uani 1 1 d .
C29 C 0.4433(10) 0.2165(9) 0.4407(8) 0.083(3) Uani 1 1 d .
H29A H 0.4506 0.1701 0.4652 0.099 Uiso 1 1 calc R
C30 C 0.4056(11) 0.3045(10) 0.4932(8) 0.086(3) Uani 1 1 d .
H30A H 0.3876 0.3179 0.5534 0.104 Uiso 1 1 calc R
C31 C 0.3938(9) 0.3748(8) 0.4573(7) 0.076(3) Uani 1 1 d .
H31A H 0.3661 0.4343 0.4919 0.092 Uiso 1 1 calc R
C32 C 0.4243(8) 0.3534(8) 0.3694(7) 0.063(2) Uani 1 1 d .
H32A H 0.4152 0.3999 0.3453 0.076 Uiso 1 1 calc R
C33 C 0.4668(7) 0.2689(7) 0.3149(6) 0.058(2) Uani 1 1 d .
C34 C 0.5452(8) 0.4515(7) 0.2138(7) 0.060(2) Uani 1 1 d .
H34A H 0.6085 0.4714 0.2617 0.072 Uiso 1 1 calc R
C35 C 0.5177(9) 0.5224(8) 0.1897(7) 0.066(3) Uani 1 1 d .
H35A H 0.5565 0.5913 0.2241 0.079 Uiso 1 1 calc R
C36 C 0.4299(9) 0.4925(8) 0.1122(7) 0.067(3) Uani 1 1 d .
C37 C 0.4024(11) 0.5600(9) 0.0733(9) 0.086(3) Uani 1 1 d .
H37A H 0.4398 0.6294 0.1036 0.103 Uiso 1 1 calc R
C38 C 0.3214(12) 0.5233(11) -0.0080(9) 0.090(4) Uani 1 1 d .
H38A H 0.3010 0.5684 -0.0306 0.108 Uiso 1 1 calc R
C39 C 0.2726(11) 0.4235(11) -0.0539(9) 0.087(3) Uani 1 1 d .
H39A H 0.2223 0.3988 -0.1115 0.104 Uiso 1 1 calc R
C40 C 0.2932(9) 0.3544(9) -0.0199(8) 0.074(3) Uani 1 1 d .
H40A H 0.2564 0.2850 -0.0546 0.088 Uiso 1 1 calc R
C41 C 0.3666(8) 0.3864(7) 0.0636(7) 0.057(2) Uani 1 1 d .
C42 C 0.3933(7) 0.3204(6) 0.1044(6) 0.053(2) Uani 1 1 d .
C43 C 0.3271(7) 0.2146(7) 0.0779(6) 0.050(2) Uani 1 1 d .
C44 C 0.2155(8) 0.1736(7) 0.0293(7) 0.060(2) Uani 1 1 d .
H44A H 0.1772 0.2127 0.0082 0.072 Uiso 1 1 calc R
C45 C 0.1591(9) 0.0759(8) 0.0110(7) 0.069(3) Uani 1 1 d .
H45A H 0.0846 0.0481 -0.0235 0.083 Uiso 1 1 calc R
C46 C 0.2152(8) 0.0223(8) 0.0446(7) 0.067(3) Uani 1 1 d .
H46A H 0.1794 -0.0442 0.0320 0.081 Uiso 1 1 calc R
C47 C 0.3263(8) 0.0647(7) 0.0980(6) 0.061(2) Uani 1 1 d .
H47A H 0.3621 0.0261 0.1214 0.073 Uiso 1 1 calc R
C48 C 0.3842(7) 0.1615(6) 0.1172(6) 0.052(2) Uani 1 1 d .
P1 P 0.1263(3) 0.3595(4) 0.6722(2) 0.1034(12) Uani 1 1 d .
F1 F 0.1796(9) 0.4660(8) 0.7655(6) 0.146(3) Uani 1 1 d .
F2 F 0.2064(8) 0.3987(8) 0.6165(6) 0.142(3) Uani 1 1 d .
F3 F 0.0489(10) 0.3343(14) 0.7335(9) 0.221(7) Uani 1 1 d .
F4 F 0.0377(10) 0.4174(13) 0.6474(9) 0.198(6) Uani 1 1 d .
F5 F 0.2276(10) 0.3150(9) 0.7015(7) 0.176(4) Uani 1 1 d .
F6 F 0.0751(15) 0.2615(11) 0.5818(8) 0.242(7) Uani 1 1 d .
C49 C 0.216(2) 0.593(2) 0.262(2) 0.238(13) Uani 1 1 d .
H49A H 0.1477 0.6221 0.2704 0.286 Uiso 1 1 calc R
H49B H 0.2467 0.5904 0.2064 0.286 Uiso 1 1 calc R
Cl1 Cl 0.3298(10) 0.6495(11) 0.3782(12) 0.431(10) Uani 1 1 d .
Cl2 Cl 0.2027(7) 0.4697(8) 0.2722(9) 0.277(4) Uani 1 1 d .

loop_
_atom_site_aniso_label
_atom_site_aniso_U_11
_atom_site_aniso_U_22
_atom_site_aniso_U_33
_atom_site_aniso_U_23
_atom_site_aniso_U_13
_atom_site_aniso_U_12
Ir1 0.0507(2) 0.0498(2) 0.0497(2) 0.02520(16) 0.01155(14) 0.01664(15)
N1 0.058(4) 0.052(4) 0.047(4) 0.019(3) 0.016(3) 0.021(3)
N2 0.054(4) 0.053(4) 0.051(4) 0.024(3) 0.011(3) 0.016(3)
N3 0.057(5) 0.047(4) 0.043(4) 0.023(3) 0.006(3) 0.014(3)
N4 0.070(5) 0.053(4) 0.040(4) 0.021(3) 0.011(3) 0.018(4)
C1 0.068(6) 0.054(5) 0.053(5) 0.025(4) 0.009(5) 0.019(4)
C2 0.072(7) 0.063(6) 0.047(5) 0.022(5) -0.002(5) 0.010(5)
C3 0.085(7) 0.059(6) 0.064(6) 0.043(5) 0.023(5) 0.031(5)
C4 0.119(11) 0.127(10) 0.068(7) 0.069(7) 0.044(7) 0.051(9)
C5 0.073(8) 0.136(11) 0.104(10) 0.081(9) 0.040(7) 0.013(8)
C6 0.063(7) 0.123(10) 0.095(9) 0.074(8) 0.031(6) 0.016(6)
C7 0.061(6) 0.077(7) 0.077(7) 0.045(6) 0.011(5) 0.018(5)
C8 0.058(5) 0.055(5) 0.052(5) 0.030(4) 0.012(4) 0.016(4)
C9 0.049(5) 0.047(5) 0.051(5) 0.026(4) 0.011(4) 0.018(4)
C10 0.048(5) 0.058(5) 0.044(5) 0.022(4) 0.004(4) 0.012(4)
C11 0.049(5) 0.074(6) 0.061(6) 0.040(5) 0.007(4) 0.011(4)
C12 0.057(6) 0.110(9) 0.087(8) 0.062(7) 0.024(5) 0.032(6)
C13 0.079(8) 0.144(12) 0.098(9) 0.074(9) 0.026(7) 0.041(8)
C14 0.071(8) 0.205(16) 0.097(10) 0.092(11) 0.012(7) 0.050(9)
C15 0.069(8) 0.200(16) 0.069(7) 0.069(9) 0.003(6) 0.032(9)
C16 0.055(6) 0.112(9) 0.059(6) 0.044(6) 0.002(5) 0.011(6)
C17 0.063(7) 0.117(9) 0.048(6) 0.023(6) -0.002(5) 0.006(6)
C18 0.077(7) 0.073(6) 0.041(5) 0.012(5) 0.012(5) 0.008(5)
C19 0.059(6) 0.069(6) 0.051(5) 0.027(5) 0.012(4) 0.024(5)
C20 0.080(7) 0.061(6) 0.065(6) 0.030(5) 0.016(5) 0.035(5)
C21 0.102(8) 0.063(6) 0.062(6) 0.032(5) 0.013(6) 0.035(6)
C22 0.167(13) 0.085(8) 0.079(8) 0.056(7) 0.033(8) 0.062(8)
C23 0.26(2) 0.083(9) 0.089(9) 0.053(8) 0.042(12) 0.074(12)
C24 0.192(16) 0.089(9) 0.098(9) 0.067(8) 0.056(10) 0.041(10)
C25 0.135(11) 0.084(8) 0.084(8) 0.052(7) 0.041(8) 0.033(7)
C26 0.093(7) 0.057(6) 0.053(5) 0.034(5) 0.007(5) 0.022(5)
C27 0.066(6) 0.056(5) 0.044(5) 0.026(4) 0.009(4) 0.016(4)
C28 0.060(5) 0.057(5) 0.048(5) 0.023(4) 0.009(4) 0.016(4)
C29 0.108(9) 0.085(8) 0.071(7) 0.037(6) 0.045(7) 0.043(7)
C30 0.121(10) 0.102(9) 0.055(6) 0.043(6) 0.031(6) 0.045(8)
C31 0.084(7) 0.065(6) 0.073(7) 0.018(5) 0.035(6) 0.029(6)
C32 0.060(6) 0.070(6) 0.073(6) 0.038(5) 0.026(5) 0.032(5)
C33 0.045(5) 0.053(5) 0.071(6) 0.027(5) 0.004(4) 0.009(4)
C34 0.054(5) 0.053(6) 0.071(6) 0.027(5) 0.011(5) 0.011(4)
C35 0.074(7) 0.053(5) 0.077(7) 0.034(5) 0.011(6) 0.019(5)
C36 0.085(7) 0.063(6) 0.075(7) 0.042(5) 0.038(6) 0.034(5)
C37 0.114(10) 0.072(7) 0.103(9) 0.056(7) 0.051(8) 0.040(7)
C38 0.112(10) 0.109(10) 0.085(8) 0.069(8) 0.015(7) 0.043(8)
C39 0.095(9) 0.116(10) 0.093(8) 0.081(8) 0.027(7) 0.030(8)
C40 0.063(6) 0.092(8) 0.084(7) 0.053(6) 0.014(5) 0.027(6)
C41 0.061(6) 0.066(6) 0.070(6) 0.045(5) 0.021(5) 0.033(5)
C42 0.050(5) 0.050(5) 0.065(6) 0.031(4) 0.016(4) 0.012(4)
C43 0.051(5) 0.056(5) 0.041(4) 0.021(4) 0.008(4) 0.008(4)
C44 0.051(5) 0.063(6) 0.072(6) 0.035(5) 0.008(5) 0.013(4)
C45 0.058(6) 0.075(7) 0.077(7) 0.040(6) 0.009(5) 0.007(5)
C46 0.054(6) 0.066(6) 0.078(7) 0.034(5) 0.008(5) 0.000(5)
C47 0.073(6) 0.051(5) 0.058(5) 0.023(4) 0.016(5) 0.018(5)
C48 0.060(5) 0.051(5) 0.055(5) 0.029(4) 0.020(4) 0.021(4)
P1 0.087(2) 0.152(4) 0.073(2) 0.051(2) 0.0098(18) 0.034(2)
F1 0.191(9) 0.142(7) 0.096(6) 0.046(5) 0.017(6) 0.044(7)
F2 0.130(7) 0.169(8) 0.124(7) 0.062(6) 0.041(6) 0.025(6)
F3 0.162(10) 0.38(2) 0.178(10) 0.201(13) 0.031(8) -0.012(11)
F4 0.168(9) 0.347(18) 0.193(10) 0.191(12) 0.076(8) 0.140(11)
F5 0.210(11) 0.186(10) 0.134(8) 0.059(7) 0.004(7) 0.112(9)
F6 0.332(18) 0.174(11) 0.122(8) 0.031(7) -0.082(10) -0.042(11)
C49 0.149(19) 0.28(3) 0.33(4) 0.15(3) 0.04(2) 0.14(2)
Cl1 0.224(10) 0.351(16) 0.47(2) -0.003(14) 0.085(12) -0.050(10)
Cl2 0.193(7) 0.268(9) 0.427(14) 0.199(10) 0.075(8) 0.077(7)

loop_
_atom_type_symbol
_atom_type_description
_atom_type_scat_dispersion_real
_atom_type_scat_dispersion_imag
_atom_type_scat_source
C C 0.0033 0.0016 'International Tables Vol C Tables 4.2.6.8 and 6.1.1.4'
H H 0.0000 0.0000 'International Tables Vol C Tables 4.2.6.8 and 6.1.1.4'
N N 0.0061 0.0033 'International Tables Vol C Tables 4.2.6.8 and 6.1.1.4'
O O 0.0106 0.0060 'International Tables Vol C Tables 4.2.6.8 and 6.1.1.4'
F F 0.0171 0.0103 'International Tables Vol C Tables 4.2.6.8 and 6.1.1.4'
P P 0.1023 0.0942 'International Tables Vol C Tables 4.2.6.8 and 6.1.1.4'
Ir Ir -1.4442 7.9887 'International Tables Vol C Tables 4.2.6.8 and 6.1.1.4'
Cl Cl 0.1484 0.1585 'International Tables Vol C Tables 4.2.6.8 and 6.1.1.4'

loop_
_geom_angle_atom_site_label_1
_geom_angle_atom_site_label_2
_geom_angle_atom_site_label_3
_geom_angle
C33 Ir1 C48 89.2(3)
C33 Ir1 N2 96.4(3)
C48 Ir1 N2 79.6(3)
C33 Ir1 N1 80.6(3)
C48 Ir1 N1 95.6(3)
N2 Ir1 N1 174.4(3)
C33 Ir1 N3 171.2(3)
C48 Ir1 N3 99.6(3)
N2 Ir1 N3 85.8(3)
N1 Ir1 N3 97.9(3)
C33 Ir1 N4 96.1(3)
C48 Ir1 N4 174.6(3)
N2 Ir1 N4 100.3(3)
N1 Ir1 N4 84.8(3)
N3 Ir1 N4 75.0(3)
C19 N1 C27 120.4(8)
C19 N1 Ir1 123.7(6)
C27 N1 Ir1 115.9(5)
C42 N2 C34 119.7(7)
C42 N2 Ir1 116.8(6)
C34 N2 Ir1 123.2(6)
C9 N3 C1 118.6(7)
C9 N3 Ir1 116.4(5)
C1 N3 Ir1 123.5(6)
C10 N4 C18 118.9(8)
C10 N4 Ir1 114.2(5)
C18 N4 Ir1 122.9(6)
C2 C1 N3 122.4(9)
C1 C2 C3 120.8(9)
C2 C3 C8 119.5(8)
C2 C3 C4 125.6(10)
C8 C3 C4 114.8(10)
C5 C4 C3 122.9(11)
C4 C5 C6 120.9(10)
C7 C6 C5 121.9(11)
C6 C7 C8 119.3(10)
C9 C8 C7 124.1(8)
C9 C8 C3 115.8(8)
C7 C8 C3 120.0(8)
N3 C9 C8 121.8(7)
N3 C9 C10 113.4(7)
C8 C9 C10 124.4(8)
N4 C10 C11 120.7(7)
N4 C10 C9 113.6(7)
C11 C10 C9 125.2(8)
C16 C11 C12 118.5(9)
C16 C11 C10 117.5(8)
C12 C11 C10 123.7(9)
C13 C12 C11 120.4(11)
C12 C13 C14 120.0(12)
C15 C14 C13 122.1(11)
C14 C15 C16 120.2(11)
C17 C16 C11 119.4(9)
C17 C16 C15 121.5(10)
C11 C16 C15 118.7(10)
C18 C17 C16 119.4(9)
N4 C18 C17 122.5(9)
C20 C19 N1 123.8(9)
C19 C20 C21 118.1(9)
C22 C21 C26 122.3(11)
C22 C21 C20 119.2(10)
C26 C21 C20 118.3(9)
C21 C22 C23 116.5(12)
C24 C23 C22 121.8(12)
C23 C24 C25 121.2(13)
C24 C25 C26 120.6(12)
C21 C26 C25 117.4(9)
C21 C26 C27 120.4(9)
C25 C26 C27 122.2(10)
N1 C27 C26 117.8(8)
N1 C27 C28 113.1(7)
C26 C27 C28 129.1(8)
C29 C28 C33 119.9(9)
C29 C28 C27 124.6(9)
C33 C28 C27 114.8(8)
C30 C29 C28 120.9(11)
C29 C30 C31 120.3(10)
C32 C31 C30 118.0(9)
C33 C32 C31 124.7(10)
C32 C33 C28 116.1(9)
C32 C33 Ir1 129.2(7)
C28 C33 Ir1 114.5(6)
C35 C34 N2 123.5(9)
C34 C35 C36 119.4(9)
C35 C36 C37 123.8(10)
C35 C36 C41 119.1(8)
C37 C36 C41 117.0(10)
C38 C37 C36 120.8(11)
C39 C38 C37 119.6(11)
C38 C39 C40 122.7(12)
C41 C40 C39 121.0(11)
C40 C41 C42 124.9(9)
C40 C41 C36 118.5(9)
C42 C41 C36 116.4(8)
N2 C42 C41 120.7(8)
N2 C42 C43 113.1(7)
C41 C42 C43 126.3(8)
C44 C43 C48 120.8(8)
C44 C43 C42 125.5(8)
C48 C43 C42 113.3(7)
C43 C44 C45 121.5(9)
C46 C45 C44 118.0(9)
C45 C46 C47 121.1(9)
C48 C47 C46 122.0(9)
C47 C48 C43 116.3(8)
C47 C48 Ir1 128.1(7)
C43 C48 Ir1 115.5(6)
F6 P1 F3 94.7(9)
F6 P1 F2 90.8(8)
F3 P1 F2 173.6(9)
F6 P1 F4 90.9(9)
F3 P1 F4 90.7(7)
F2 P1 F4 86.0(6)
F6 P1 F5 94.8(8)
F3 P1 F5 93.8(8)
F2 P1 F5 88.9(6)
F4 P1 F5 172.4(9)
F6 P1 F1 177.6(7)
F3 P1 F1 86.7(7)
F2 P1 F1 87.6(6)
F4 P1 F1 87.2(7)
F5 P1 F1 87.0(6)
Cl2 C49 Cl1 84.5(12)

loop_
_geom_bond_atom_site_label_1
_geom_bond_atom_site_label_2
_geom_bond_distance
Ir1 C33 1.984(9)
Ir1 C48 1.998(9)
Ir1 N2 2.027(7)
Ir1 N1 2.033(7)
Ir1 N3 2.143(7)
Ir1 N4 2.162(7)
N1 C19 1.356(10)
N1 C27 1.369(11)
N2 C42 1.331(11)
N2 C34 1.370(11)
N3 C9 1.356(10)
N3 C1 1.369(11)
N4 C10 1.352(10)
N4 C18 1.361(11)
C1 C2 1.332(13)
C2 C3 1.374(14)
C3 C8 1.436(13)
C3 C4 1.459(14)
C4 C5 1.308(16)
C5 C6 1.374(16)
C6 C7 1.358(13)
C7 C8 1.423(13)
C8 C9 1.415(11)
C9 C10 1.463(11)
C10 C11 1.427(12)
C11 C16 1.406(13)
C11 C12 1.416(14)
C12 C13 1.368(16)
C13 C14 1.371(17)
C14 C15 1.336(17)
C15 C16 1.421(15)
C16 C17 1.390(15)
C17 C18 1.365(14)
C19 C20 1.352(12)
C20 C21 1.426(14)
C21 C22 1.387(14)
C21 C26 1.398(14)
C22 C23 1.41(2)
C23 C24 1.34(2)
C24 C25 1.351(16)
C25 C26 1.410(14)
C26 C27 1.429(12)
C27 C28 1.451(12)
C28 C29 1.389(13)
C28 C33 1.432(12)
C29 C30 1.358(15)
C30 C31 1.396(15)
C31 C32 1.371(13)
C32 C33 1.361(12)
C34 C35 1.327(12)
C35 C36 1.395(14)
C36 C37 1.435(14)
C36 C41 1.443(14)
C37 C38 1.372(16)
C38 C39 1.322(17)
C39 C40 1.380(14)
C40 C41 1.360(13)
C41 C42 1.434(12)
C42 C43 1.489(12)
C43 C44 1.378(12)
C43 C48 1.400(12)
C44 C45 1.381(14)
C45 C46 1.345(13)
C46 C47 1.397(13)
C47 C48 1.372(12)
P1 F6 1.500(11)
P1 F3 1.511(10)
P1 F2 1.562(9)
P1 F4 1.572(10)
P1 F5 1.582(10)
P1 F1 1.588(10)
C49 Cl2 1.86(3)
C49 Cl1 1.94(3)
